data_7038585
loop_
_publ_author_name
'Graux, Lionel V.'
'Giorgi, Michel'
'Buono, G\'erard'
'Clavier, Herv\'e'

_publ_section_title
;
 [RuCl2(\h(6)-p-cymene)] complexes bearing phosphinous acid ligands:
 preparation, application in C-H bond functionalization and mechanistic
 investigations.
;
_journal_issue 15
_journal_name_full 'Dalton transactions (Cambridge, England : 2003)'
_journal_page_first 6491
_journal_page_last 6502
_journal_paper_doi 10.1039/c5dt04683a
_journal_volume 45
_journal_year 2016
_chemical_formula_moiety 'C22 H23 Cl2 F2 O P Ru'
_chemical_formula_sum 'C22 H23 Cl2 F2 O P Ru'
_chemical_formula_weight 544.34
_space_group_crystal_system monoclinic
_space_group_IT_number 14
_space_group_name_Hall '-P 2yn'
_space_group_name_H-M_alt 'P 1 21/n 1'
_atom_sites_solution_hydrogens geom
_audit_creation_date
;
'Tue Mar 04 19:35:45 2014'
;
_audit_creation_method
;
CrysAlisPro, Agilent Technologies,
Version 1.171.37.31 (release 14-01-2014 CrysAlis171 .NET)
(compiled Jan 14 2014,18:38:05)
;
_audit_update_record
;
2015-10-29 deposited with the CCDC.
2016-02-22 downloaded from the CCDC.
;
_cell_angle_alpha 90.0
_cell_angle_beta 95.422(2)
_cell_angle_gamma 90.0
_cell_formula_units_Z 4
_cell_length_a 13.0912(3)
_cell_length_b 11.0395(2)
_cell_length_c 16.0317(4)
_cell_measurement_reflns_used 8038
_cell_measurement_temperature 293(2)
_cell_measurement_theta_max 28.0090
_cell_measurement_theta_min 3.6950
_cell_volume 2306.54(9)
_computing_cell_refinement
;
CrysAlisPro, Agilent Technologies,
Version 1.171.37.31 (release 14-01-2014 CrysAlis171 .NET)
(compiled Jan 14 2014,18:38:05)
;
_computing_data_collection
;
CrysAlisPro, Agilent Technologies,
Version 1.171.37.31 (release 14-01-2014 CrysAlis171 .NET)
(compiled Jan 14 2014,18:38:05)
;
_computing_data_reduction
;
CrysAlisPro, Agilent Technologies,
Version 1.171.37.31 (release 14-01-2014 CrysAlis171 .NET)
(compiled Jan 14 2014,18:38:05)
;
_computing_molecular_graphics 'Olex2 (Dolomanov et al., 2009)'
_computing_publication_material 'Olex2 (Dolomanov et al., 2009)'
_computing_structure_refinement 'ShelXL (Sheldrick, 2008)'
_diffrn_ambient_temperature 293(2)
_diffrn_detector 'CCD plate'
_diffrn_detector_area_resol_mean 5.3048
_diffrn_detector_type AtlasS2
_diffrn_measured_fraction_theta_full 0.998
_diffrn_measured_fraction_theta_max 0.877
_diffrn_measurement_details
;
  1 omega  -78.00   98.00   1.0000   15.0000
omega____ theta____ kappa____ phi______ frames
    -        9.6643    0.0000  150.0000 176

  2 omega  -84.00   15.00   1.0000   15.0000
omega____ theta____ kappa____ phi______ frames
    -       -9.8987  -38.0000  -90.0000 99

  3 omega  -65.00   -9.00   1.0000   15.0000
omega____ theta____ kappa____ phi______ frames
    -        9.6643  -38.0000    0.0000 56
;
_diffrn_measurement_device 'four-circle diffractometer'
_diffrn_measurement_device_type 'SuperNova, Dual, Cu at zero, AtlasS2'
_diffrn_measurement_method '\w scans'
_diffrn_orient_matrix_UB_11 -0.0054027000
_diffrn_orient_matrix_UB_12 0.0490990000
_diffrn_orient_matrix_UB_13 -0.0286159000
_diffrn_orient_matrix_UB_21 0.0344707000
_diffrn_orient_matrix_UB_22 -0.0286283000
_diffrn_orient_matrix_UB_23 -0.0253208000
_diffrn_orient_matrix_UB_31 -0.0417713000
_diffrn_orient_matrix_UB_32 -0.0299814000
_diffrn_orient_matrix_UB_33 -0.0226863000
_diffrn_radiation_monochromator mirror
_diffrn_radiation_probe x-ray
_diffrn_radiation_type MoK\a
_diffrn_radiation_wavelength 0.71073
_diffrn_reflns_av_R_equivalents 0.0323
_diffrn_reflns_av_unetI/netI 0.0456
_diffrn_reflns_Laue_measured_fraction_full 0.998
_diffrn_reflns_Laue_measured_fraction_max 0.877
_diffrn_reflns_limit_h_max 17
_diffrn_reflns_limit_h_min -17
_diffrn_reflns_limit_k_max 14
_diffrn_reflns_limit_k_min -14
_diffrn_reflns_limit_l_max 21
_diffrn_reflns_limit_l_min -21
_diffrn_reflns_number 19215
_diffrn_reflns_point_group_measured_fraction_full 0.998
_diffrn_reflns_point_group_measured_fraction_max 0.877
_diffrn_reflns_theta_full 25.242
_diffrn_reflns_theta_max 28.796
_diffrn_reflns_theta_min 3.408
_diffrn_source 'SuperNova (Mo) X-ray Source'
_exptl_absorpt_coefficient_mu 1.007
_exptl_absorpt_correction_T_max 1.00000
_exptl_absorpt_correction_T_min 0.82472
_exptl_absorpt_correction_type multi-scan
_exptl_absorpt_process_details
;
CrysAlisPro, Agilent Technologies,
Version 1.171.37.31 (release 14-01-2014 CrysAlis171 .NET)
(compiled Jan 14 2014,18:38:05)
Empirical absorption correction using spherical harmonics,
 implemented in SCALE3 ABSPACK scaling algorithm.
;
_exptl_crystal_colour orange
_exptl_crystal_density_diffrn 1.568
_exptl_crystal_F_000 1096
_exptl_crystal_size_max 0.18
_exptl_crystal_size_mid 0.14
_exptl_crystal_size_min 0.07
_refine_diff_density_max 0.610
_refine_diff_density_min -0.366
_refine_diff_density_rms 0.075
_refine_ls_extinction_method none
_refine_ls_goodness_of_fit_ref 1.053
_refine_ls_hydrogen_treatment constr
_refine_ls_matrix_type full
_refine_ls_number_parameters 266
_refine_ls_number_reflns 5279
_refine_ls_number_restraints 0
_refine_ls_restrained_S_all 1.053
_refine_ls_R_factor_all 0.0553
_refine_ls_R_factor_gt 0.0370
_refine_ls_shift/su_max 0.000
_refine_ls_shift/su_mean 0.000
_refine_ls_structure_factor_coef Fsqd
_refine_ls_weighting_details 'w=1/[\s^2^(Fo^2^)+(0.0359P)^2^+1.7663P] where P=(Fo^2^+2Fc^2^)/3'
_refine_ls_weighting_scheme calc
_refine_ls_wR_factor_gt 0.0793
_refine_ls_wR_factor_ref 0.0898
_reflns_Friedel_coverage 0.000
_reflns_number_gt 4096
_reflns_number_total 5279
_reflns_threshold_expression 'I > 2\s(I)'
_cod_data_source_file c5dt04683a2.cif
_cod_data_source_block lgr2044b
_cod_depositor_comments 'Adding full bibliography for 7038583--7038589.cif.'
_cod_database_code 7038585
_shelxl_version_number 2013-4
_shelx_space_group_comment
;
The symmetry employed for this shelxl refinement is uniquely defined
by the following loop, which should always be used as a source of
symmetry information in preference to the above space-group names.
They are only intended as comments.
;
_shelx_estimated_absorpt_t_max 0.933
_shelx_estimated_absorpt_t_min 0.839
_reflns_odcompleteness_completeness 99.67
_reflns_odcompleteness_iscentric 1
_reflns_odcompleteness_theta 25.30
_olex2_refinement_description
;
1. Fixed Uiso
 At 1.2 times of:
  All C(H) groups
 At 1.5 times of:
  All C(H,H,H) groups, All O(H) groups
2.a Ternary CH refined with riding coordinates:
 C8(H8)
2.b Aromatic/amide H refined with riding coordinates:
 C2(H2), C3(H3), C5(H5), C6(H6), C12(H12), C13(H13), C15(H15), C16(H16),
 C18(H18), C19(H19), C21(H21), C22(H22)
2.c Idealised Me refined as rotating group:
 C7(H7A,H7B,H7C), C9(H9A,H9B,H9C), C10(H10A,H10B,H10C)
2.d Idealised tetrahedral OH refined as rotating group:
 O1(H1)
;
_olex2_computing_structure_refinement_long 'ShelXL (Sheldrick, 2008)'

loop_
_space_group_symop_id
_space_group_symop_operation_xyz
1 'x, y, z'
2 '-x+1/2, y+1/2, -z+1/2'
3 '-x, -y, -z'
4 'x-1/2, -y-1/2, z-1/2'

loop_
_atom_site_label
_atom_site_type_symbol
_atom_site_fract_x
_atom_site_fract_y
_atom_site_fract_z
_atom_site_U_iso_or_equiv
_atom_site_adp_type
_atom_site_occupancy
_atom_site_site_symmetry_order
_atom_site_calc_flag
_atom_site_refinement_flags_posn
Ru1 Ru 0.55010(2) 0.60200(2) 0.16343(2) 0.03646(9) Uani 1 1 d .
Cl1 Cl 0.43323(7) 0.44348(9) 0.19618(7) 0.0663(3) Uani 1 1 d .
Cl2 Cl 0.66043(6) 0.44256(8) 0.12446(5) 0.0542(2) Uani 1 1 d .
P1 P 0.62986(6) 0.56581(7) 0.29517(5) 0.03951(18) Uani 1 1 d .
F1 F 0.4764(3) 0.8639(3) 0.56283(18) 0.1197(11) Uani 1 1 d .
F2 F 1.07755(17) 0.6202(3) 0.3722(2) 0.1063(10) Uani 1 1 d .
O1 O 0.6140(2) 0.4297(2) 0.32669(15) 0.0577(6) Uani 1 1 d .
H1 H 0.5742 0.3940 0.2926 0.087 Uiso 1 1 calc GR
C1 C 0.6130(2) 0.7272(3) 0.0736(2) 0.0509(8) Uani 1 1 d .
C2 C 0.5221(2) 0.6754(3) 0.0327(2) 0.0483(7) Uani 1 1 d .
H2 H 0.5241 0.6384 -0.0193 0.058 Uiso 1 1 calc R
C3 C 0.4308(2) 0.6797(3) 0.0694(2) 0.0474(7) Uani 1 1 d .
H3 H 0.3725 0.6445 0.0419 0.057 Uiso 1 1 calc R
C4 C 0.4239(3) 0.7369(3) 0.1484(2) 0.0536(8) Uani 1 1 d .
C5 C 0.5126(3) 0.7907(3) 0.1872(2) 0.0575(9) Uani 1 1 d .
H5 H 0.5098 0.8304 0.2381 0.069 Uiso 1 1 calc R
C6 C 0.6063(3) 0.7859(3) 0.1505(2) 0.0558(9) Uani 1 1 d .
H6 H 0.6644 0.8220 0.1776 0.067 Uiso 1 1 calc R
C7 C 0.7117(3) 0.7194(4) 0.0332(3) 0.0806(13) Uani 1 1 d .
H7A H 0.7677 0.7435 0.0727 0.121 Uiso 1 1 calc GR
H7B H 0.7084 0.7722 -0.0146 0.121 Uiso 1 1 calc GR
H7C H 0.7222 0.6376 0.0156 0.121 Uiso 1 1 calc GR
C8 C 0.3195(3) 0.7418(5) 0.1840(3) 0.0838(13) Uani 1 1 d .
H8 H 0.2859 0.6632 0.1733 0.101 Uiso 1 1 calc R
C9 C 0.2535(4) 0.8384(6) 0.1353(3) 0.114(2) Uani 1 1 d .
H9A H 0.2828 0.9170 0.1470 0.171 Uiso 1 1 calc GR
H9B H 0.1851 0.8362 0.1523 0.171 Uiso 1 1 calc GR
H9C H 0.2514 0.8223 0.0763 0.171 Uiso 1 1 calc GR
C10 C 0.3231(5) 0.7659(10) 0.2743(4) 0.192(4) Uani 1 1 d .
H10A H 0.3664 0.7072 0.3043 0.288 Uiso 1 1 calc GR
H10B H 0.2551 0.7607 0.2918 0.288 Uiso 1 1 calc GR
H10C H 0.3501 0.8457 0.2858 0.288 Uiso 1 1 calc GR
C11 C 0.5835(2) 0.6568(3) 0.37794(18) 0.0436(7) Uani 1 1 d .
C12 C 0.6218(3) 0.7717(3) 0.3947(2) 0.0557(8) Uani 1 1 d .
H12 H 0.6728 0.8021 0.3638 0.067 Uiso 1 1 calc R
C13 C 0.5856(3) 0.8420(4) 0.4563(3) 0.0718(11) Uani 1 1 d .
H13 H 0.6113 0.9195 0.4675 0.086 Uiso 1 1 calc R
C14 C 0.5110(4) 0.7948(4) 0.5004(3) 0.0750(12) Uani 1 1 d .
C15 C 0.4710(3) 0.6832(4) 0.4864(3) 0.0777(13) Uani 1 1 d .
H15 H 0.4208 0.6537 0.5185 0.093 Uiso 1 1 calc R
C16 C 0.5062(3) 0.6140(3) 0.4235(2) 0.0599(9) Uani 1 1 d .
H16 H 0.4778 0.5380 0.4115 0.072 Uiso 1 1 calc R
C17 C 0.7675(2) 0.5850(3) 0.31595(19) 0.0417(7) Uani 1 1 d .
C18 C 0.8301(2) 0.6081(3) 0.2534(2) 0.0499(8) Uani 1 1 d .
H18 H 0.8017 0.6150 0.1982 0.060 Uiso 1 1 calc R
C19 C 0.9355(3) 0.6213(3) 0.2720(3) 0.0639(10) Uani 1 1 d .
H19 H 0.9781 0.6379 0.2302 0.077 Uiso 1 1 calc R
C20 C 0.9745(3) 0.6090(3) 0.3536(3) 0.0667(11) Uani 1 1 d .
C21 C 0.9159(3) 0.5860(3) 0.4169(3) 0.0673(11) Uani 1 1 d .
H21 H 0.9453 0.5785 0.4717 0.081 Uiso 1 1 calc R
C22 C 0.8114(3) 0.5738(3) 0.3980(2) 0.0547(9) Uani 1 1 d .
H22 H 0.7698 0.5580 0.4407 0.066 Uiso 1 1 calc R

loop_
_atom_site_aniso_label
_atom_site_aniso_U_11
_atom_site_aniso_U_22
_atom_site_aniso_U_33
_atom_site_aniso_U_23
_atom_site_aniso_U_13
_atom_site_aniso_U_12
Ru1 0.03586(13) 0.03734(14) 0.03594(14) 0.00010(10) 0.00220(9) -0.00209(10)
Cl1 0.0548(5) 0.0631(5) 0.0806(7) 0.0088(5) 0.0047(4) -0.0221(4)
Cl2 0.0562(5) 0.0536(5) 0.0518(5) -0.0118(4) -0.0007(4) 0.0119(4)
P1 0.0472(4) 0.0374(4) 0.0340(4) 0.0032(3) 0.0041(3) -0.0021(3)
F1 0.157(3) 0.125(2) 0.086(2) -0.0188(17) 0.0583(19) 0.052(2)
F2 0.0524(13) 0.115(2) 0.143(3) -0.0183(18) -0.0337(15) 0.0036(13)
O1 0.0806(17) 0.0424(12) 0.0487(14) 0.0086(10) -0.0007(12) -0.0085(11)
C1 0.0456(17) 0.0532(19) 0.054(2) 0.0199(16) 0.0044(15) -0.0018(15)
C2 0.0521(18) 0.057(2) 0.0351(17) 0.0067(14) 0.0037(14) 0.0055(15)
C3 0.0403(16) 0.0572(19) 0.0436(18) 0.0041(15) -0.0018(13) 0.0064(14)
C4 0.0536(18) 0.058(2) 0.049(2) 0.0086(16) 0.0067(15) 0.0161(16)
C5 0.083(3) 0.0432(19) 0.0445(19) 0.0008(14) -0.0008(18) 0.0142(18)
C6 0.066(2) 0.0373(17) 0.060(2) 0.0112(15) -0.0154(18) -0.0143(16)
C7 0.052(2) 0.110(3) 0.082(3) 0.041(3) 0.015(2) -0.006(2)
C8 0.074(3) 0.112(4) 0.069(3) 0.015(3) 0.028(2) 0.040(3)
C9 0.078(3) 0.170(6) 0.095(4) 0.018(4) 0.011(3) 0.056(4)
C10 0.109(4) 0.387(13) 0.082(4) 0.023(6) 0.025(3) 0.116(7)
C11 0.0488(16) 0.0470(17) 0.0356(16) 0.0068(13) 0.0070(13) 0.0029(14)
C12 0.0579(19) 0.059(2) 0.053(2) -0.0083(16) 0.0155(16) -0.0032(16)
C13 0.082(3) 0.064(2) 0.072(3) -0.019(2) 0.016(2) 0.007(2)
C14 0.094(3) 0.083(3) 0.053(2) -0.004(2) 0.027(2) 0.036(3)
C15 0.082(3) 0.085(3) 0.073(3) 0.024(2) 0.044(2) 0.026(2)
C16 0.064(2) 0.056(2) 0.063(2) 0.0123(17) 0.0234(18) 0.0053(17)
C17 0.0463(16) 0.0393(16) 0.0381(16) -0.0056(12) -0.0032(13) 0.0064(13)
C18 0.0459(17) 0.057(2) 0.0452(19) -0.0006(15) -0.0020(14) 0.0025(15)
C19 0.0475(18) 0.070(2) 0.074(3) -0.0040(19) 0.0044(18) -0.0012(17)
C20 0.0488(19) 0.056(2) 0.089(3) -0.015(2) -0.023(2) 0.0061(17)
C21 0.079(3) 0.059(2) 0.057(2) -0.0154(18) -0.027(2) 0.0194(19)
C22 0.069(2) 0.0518(19) 0.0414(19) -0.0058(14) -0.0050(16) 0.0127(16)

loop_
_atom_type_symbol
_atom_type_description
_atom_type_scat_dispersion_real
_atom_type_scat_dispersion_imag
_atom_type_scat_source
C C 0.0033 0.0016 'International Tables Vol C Tables 4.2.6.8 and 6.1.1.4'
H H 0.0000 0.0000 'International Tables Vol C Tables 4.2.6.8 and 6.1.1.4'
Cl Cl 0.1484 0.1585 'International Tables Vol C Tables 4.2.6.8 and 6.1.1.4'
F F 0.0171 0.0103 'International Tables Vol C Tables 4.2.6.8 and 6.1.1.4'
O O 0.0106 0.0060 'International Tables Vol C Tables 4.2.6.8 and 6.1.1.4'
P P 0.1023 0.0942 'International Tables Vol C Tables 4.2.6.8 and 6.1.1.4'
Ru Ru -1.2594 0.8363 'International Tables Vol C Tables 4.2.6.8 and 6.1.1.4'

loop_
_geom_angle_atom_site_label_1
_geom_angle_atom_site_label_2
_geom_angle_atom_site_label_3
_geom_angle
Cl2 Ru1 Cl1 86.23(4)
P1 Ru1 Cl1 85.21(3)
P1 Ru1 Cl2 83.07(3)
C1 Ru1 Cl1 151.36(9)
C1 Ru1 Cl2 91.07(9)
C1 Ru1 P1 122.80(9)
C1 Ru1 C2 37.27(12)
C1 Ru1 C3 66.45(12)
C1 Ru1 C4 80.16(12)
C2 Ru1 Cl1 114.44(9)
C2 Ru1 Cl2 94.08(9)
C2 Ru1 P1 160.01(8)
C3 Ru1 Cl1 90.47(9)
C3 Ru1 Cl2 120.36(9)
C3 Ru1 P1 155.89(9)
C3 Ru1 C2 35.90(11)
C4 Ru1 Cl1 91.69(10)
C4 Ru1 Cl2 157.65(9)
C4 Ru1 P1 118.97(9)
C4 Ru1 C2 66.57(12)
C4 Ru1 C3 37.33(12)
C5 Ru1 Cl1 119.76(11)
C5 Ru1 Cl2 153.85(11)
C5 Ru1 P1 95.49(9)
C5 Ru1 C1 67.69(13)
C5 Ru1 C2 78.38(13)
C5 Ru1 C3 66.25(12)
C5 Ru1 C4 36.97(13)
C6 Ru1 Cl1 157.51(11)
C6 Ru1 Cl2 116.26(11)
C6 Ru1 P1 96.96(9)
C6 Ru1 C1 37.26(13)
C6 Ru1 C2 66.49(12)
C6 Ru1 C3 78.40(12)
C6 Ru1 C4 67.60(13)
C6 Ru1 C5 37.79(14)
O1 P1 Ru1 112.99(9)
O1 P1 C11 103.06(14)
O1 P1 C17 101.96(14)
C11 P1 Ru1 114.92(10)
C11 P1 C17 101.31(14)
C17 P1 Ru1 120.34(11)
P1 O1 H1 109.5
C2 C1 Ru1 72.68(18)
C2 C1 C7 119.6(3)
C6 C1 Ru1 70.01(18)
C6 C1 C2 118.1(3)
C6 C1 C7 122.3(3)
C7 C1 Ru1 129.4(2)
Ru1 C2 H2 131.4
C1 C2 Ru1 70.04(17)
C1 C2 H2 119.7
C3 C2 Ru1 71.72(18)
C3 C2 C1 120.6(3)
C3 C2 H2 119.7
Ru1 C3 H3 130.4
C2 C3 Ru1 72.38(17)
C2 C3 H3 119.2
C2 C3 C4 121.6(3)
C4 C3 Ru1 70.70(17)
C4 C3 H3 119.2
C3 C4 Ru1 71.97(18)
C3 C4 C8 118.7(3)
C5 C4 Ru1 70.03(18)
C5 C4 C3 117.6(3)
C5 C4 C8 123.6(4)
C8 C4 Ru1 131.7(3)
Ru1 C5 H5 129.2
C4 C5 Ru1 73.00(19)
C4 C5 H5 119.4
C4 C5 C6 121.2(3)
C6 C5 Ru1 70.86(18)
C6 C5 H5 119.4
Ru1 C6 H6 128.7
C1 C6 Ru1 72.73(18)
C1 C6 C5 120.9(3)
C1 C6 H6 119.6
C5 C6 Ru1 71.35(18)
C5 C6 H6 119.6
C1 C7 H7A 109.5
C1 C7 H7B 109.5
C1 C7 H7C 109.5
H7A C7 H7B 109.5
H7A C7 H7C 109.5
H7B C7 H7C 109.5
C4 C8 H8 107.7
C4 C8 C9 108.3(4)
C9 C8 H8 107.7
C10 C8 C4 115.2(4)
C10 C8 H8 107.7
C10 C8 C9 109.8(5)
C8 C9 H9A 109.5
C8 C9 H9B 109.5
C8 C9 H9C 109.5
H9A C9 H9B 109.5
H9A C9 H9C 109.5
H9B C9 H9C 109.5
C8 C10 H10A 109.5
C8 C10 H10B 109.5
C8 C10 H10C 109.5
H10A C10 H10B 109.5
H10A C10 H10C 109.5
H10B C10 H10C 109.5
C12 C11 P1 120.7(2)
C12 C11 C16 118.7(3)
C16 C11 P1 120.5(3)
C11 C12 H12 119.5
C13 C12 C11 121.0(3)
C13 C12 H12 119.5
C12 C13 H13 121.0
C14 C13 C12 118.0(4)
C14 C13 H13 121.0
C13 C14 F1 118.0(4)
C15 C14 F1 118.6(4)
C15 C14 C13 123.3(4)
C14 C15 H15 120.8
C14 C15 C16 118.4(4)
C16 C15 H15 120.8
C11 C16 H16 119.7
C15 C16 C11 120.5(4)
C15 C16 H16 119.7
C18 C17 P1 122.5(2)
C18 C17 C22 119.0(3)
C22 C17 P1 118.5(3)
C17 C18 H18 119.7
C17 C18 C19 120.6(3)
C19 C18 H18 119.7
C18 C19 H19 121.0
C20 C19 C18 117.9(4)
C20 C19 H19 121.0
F2 C20 C19 118.3(4)
C21 C20 F2 118.3(4)
C21 C20 C19 123.3(4)
C20 C21 H21 120.8
C20 C21 C22 118.4(3)
C22 C21 H21 120.8
C17 C22 H22 119.6
C21 C22 C17 120.7(4)
C21 C22 H22 119.6

loop_
_geom_bond_atom_site_label_1
_geom_bond_atom_site_label_2
_geom_bond_distance
Ru1 Cl1 2.4147(9)
Ru1 Cl2 2.3970(8)
Ru1 P1 2.3009(8)
Ru1 C1 2.211(3)
Ru1 C2 2.245(3)
Ru1 C3 2.237(3)
Ru1 C4 2.220(3)
Ru1 C5 2.182(3)
Ru1 C6 2.176(3)
P1 O1 1.605(2)
P1 C11 1.814(3)
P1 C17 1.814(3)
F1 C14 1.369(4)
F2 C20 1.359(4)
O1 H1 0.8200
C1 C2 1.424(4)
C1 C6 1.402(5)
C1 C7 1.502(5)
C2 H2 0.9300
C2 C3 1.381(4)
C3 H3 0.9300
C3 C4 1.427(5)
C4 C5 1.396(5)
C4 C8 1.531(5)
C5 H5 0.9300
C5 C6 1.411(5)
C6 H6 0.9300
C7 H7A 0.9600
C7 H7B 0.9600
C7 H7C 0.9600
C8 H8 0.9800
C8 C9 1.538(6)
C8 C10 1.469(7)
C9 H9A 0.9600
C9 H9B 0.9600
C9 H9C 0.9600
C10 H10A 0.9600
C10 H10B 0.9600
C10 H10C 0.9600
C11 C12 1.381(5)
C11 C16 1.387(4)
C12 H12 0.9300
C12 C13 1.375(5)
C13 H13 0.9300
C13 C14 1.362(6)
C14 C15 1.350(6)
C15 H15 0.9300
C15 C16 1.379(5)
C16 H16 0.9300
C17 C18 1.377(5)
C17 C22 1.390(4)
C18 H18 0.9300
C18 C19 1.392(5)
C19 H19 0.9300
C19 C20 1.365(6)
C20 C21 1.353(6)
C21 H21 0.9300
C21 C22 1.379(5)
C22 H22 0.9300
